data_4519262
loop_
_publ_author_name
'Ball, Melissa L.'
'Burlingame, Quinn'
'Smith, Hannah L.'
'Liu, Tianran'
'Parkin, Sean R.'
'Kahn, Antoine'
'Loo, Yueh-Lin'

_publ_section_title
;
 Design of UV-Absorbing Donor Molecules for Nearly Imperceptible Organic
 Solar Cells
;
_journal_name_full 'ACS Energy Letters'
_journal_page_first 180
_journal_page_last 188
_journal_paper_doi 10.1021/acsenergylett.1c02244
_journal_year 2021
_chemical_formula_moiety 'C52 H42 N2'
_chemical_formula_sum 'C52 H42 N2'
_chemical_formula_weight 694.87
_space_group_crystal_system monoclinic
_space_group_IT_number 14
_space_group_name_Hall '-P 2yn'
_space_group_name_H-M_alt 'P 1 21/n 1'
_atom_sites_solution_hydrogens difmap
_atom_sites_solution_primary direct
_atom_sites_solution_secondary difmap
_audit_creation_method SHELXL-2018/3
_cell_angle_alpha 90
_cell_angle_beta 117.252(1)
_cell_angle_gamma 90
_cell_formula_units_Z 2
_cell_length_a 12.3886(5)
_cell_length_b 13.0511(6)
_cell_length_c 12.9348(6)
_cell_measurement_reflns_used 9874
_cell_measurement_temperature 90.0(2)
_cell_measurement_theta_max 27.51
_cell_measurement_theta_min 2.36
_cell_volume 1859.22(14)
_computing_cell_refinement '<i>APEX3</i> (Bruker-AXS, 2016)'
_computing_data_collection '<i>APEX3</i> (Bruker-AXS, 2016)'
_computing_data_reduction '<i>APEX3</i> (Bruker-AXS, 2016)'
_computing_molecular_graphics '<i>XP in SHELXTL</i> (Sheldrick, 2008)'
_computing_publication_material '<i>SHELX</i> (Sheldrick, 2008) and <i>CIFFIX</i> (Parkin, 2013)'
_computing_structure_refinement '<i>SHELXL-2018/3</i> (Sheldrick, 2015b)'
_computing_structure_solution '<i>SHELXT</i> (Sheldrick, 2015a)'
_diffrn_ambient_temperature 90.0(2)
_diffrn_detector_area_resol_mean 7.41
_diffrn_measured_fraction_theta_full 1.000
_diffrn_measured_fraction_theta_max 0.997
_diffrn_measurement_device_type 'Bruker D8 Venture dual source'
_diffrn_measurement_method '\f and \w scans'
_diffrn_radiation_type MoK\a
_diffrn_radiation_wavelength 0.71073
_diffrn_reflns_av_R_equivalents 0.0537
_diffrn_reflns_av_unetI/netI 0.0437
_diffrn_reflns_Laue_measured_fraction_full 1.000
_diffrn_reflns_Laue_measured_fraction_max 0.997
_diffrn_reflns_limit_h_max 16
_diffrn_reflns_limit_h_min -16
_diffrn_reflns_limit_k_max 16
_diffrn_reflns_limit_k_min -16
_diffrn_reflns_limit_l_max 16
_diffrn_reflns_limit_l_min -16
_diffrn_reflns_number 27652
_diffrn_reflns_point_group_measured_fraction_full 1.000
_diffrn_reflns_point_group_measured_fraction_max 0.997
_diffrn_reflns_theta_full 25.242
_diffrn_reflns_theta_max 27.528
_diffrn_reflns_theta_min 2.361
_diffrn_source microsource
_exptl_absorpt_coefficient_mu 0.071
_exptl_absorpt_correction_T_max 0.971
_exptl_absorpt_correction_T_min 0.681
_exptl_absorpt_correction_type multi-scan
_exptl_absorpt_process_details '<i>SADABS</i> (Krause et al., 2015)'
_exptl_crystal_colour yellow
_exptl_crystal_density_diffrn 1.241
_exptl_crystal_description block
_exptl_crystal_F_000 736
_exptl_crystal_size_max 0.250
_exptl_crystal_size_mid 0.220
_exptl_crystal_size_min 0.200
_refine_diff_density_max 0.517
_refine_diff_density_min -0.406
_refine_diff_density_rms 0.039
_refine_ls_extinction_coef 0.0058(13)
_refine_ls_extinction_expression Fc^*^=kFc[1+0.001xFc^2^\l^3^/sin(2\q)]^-1/4^
_refine_ls_extinction_method 'SHELXL-2018/3 (Sheldrick 2018)'
_refine_ls_goodness_of_fit_ref 1.072
_refine_ls_hydrogen_treatment constr
_refine_ls_matrix_type full
_refine_ls_number_parameters 290
_refine_ls_number_reflns 4271
_refine_ls_number_restraints 194
_refine_ls_restrained_S_all 1.218
_refine_ls_R_factor_all 0.0614
_refine_ls_R_factor_gt 0.0527
_refine_ls_shift/su_max 0.000
_refine_ls_shift/su_mean 0.000
_refine_ls_structure_factor_coef Fsqd
_refine_ls_weighting_details 'w=1/[\s^2^(Fo^2^)+(0.0316P)^2^+1.1399P] where P=(Fo^2^+2Fc^2^)/3'
_refine_ls_weighting_scheme calc
_refine_ls_wR_factor_gt 0.1259
_refine_ls_wR_factor_ref 0.1314
_reflns_Friedel_coverage 0.000
_reflns_number_gt 3664
_reflns_number_total 4271
_reflns_threshold_expression 'I > 2\s(I)'
_cod_data_source_file nz1c02244_si_003.cif
_cod_data_source_block m21021
_cod_original_sg_symbol_H-M 'P 21/n'
_cod_database_code 4519262
_shelx_shelxl_version_number 2018/3
_shelx_space_group_comment
; 
The symmetry employed for this shelxl refinement is uniquely defined 
by the following loop, which should always be used as a source of 
symmetry information in preference to the above space-group names. 
They are only intended as comments. 
;
_shelx_estimated_absorpt_t_min 0.982
_shelx_estimated_absorpt_t_max 0.986
_exptl_absorpt_special_details
; 
In addition to absorption, multi-scan techniques also correct other slowly 
varying changes in scale factor over reciprocal space, such as those caused 
by X-ray beam inhomogeneity, goniometer imperfection, crystal decomposition, 
crystal longer than the X-ray beam cross section, absorption by the crystal 
mount etc.  These account, by and large, for much of the difference between 
estimated values of Tmin and Tmax and the _exptl_absorpt_correction_ values. 
;

loop_
_space_group_symop_operation_xyz
'x, y, z'
'-x+1/2, y+1/2, -z+1/2'
'-x, -y, -z'
'x-1/2, -y-1/2, z-1/2'

loop_
_atom_site_label
_atom_site_type_symbol
_atom_site_fract_x
_atom_site_fract_y
_atom_site_fract_z
_atom_site_U_iso_or_equiv
_atom_site_adp_type
_atom_site_occupancy
_atom_site_site_symmetry_order
_atom_site_calc_flag
_atom_site_refinement_flags_posn
_atom_site_refinement_flags_adp
_atom_site_refinement_flags_occupancy
_atom_site_disorder_assembly
_atom_site_disorder_group
N1 N 0.3482(4) 0.6098(4) 0.1765(6) 0.0333(6) Uani 0.524(3) 1 d D U P A 1
C1 C 0.3969(3) 0.5825(3) 0.3010(3) 0.0229(6) Uani 0.524(3) 1 d D U P A 1
C2 C 0.3699(3) 0.6455(2) 0.3777(2) 0.0244(6) Uani 0.524(3) 1 d D U P A 1
H2 H 0.320390 0.704676 0.348326 0.029 Uiso 0.524(3) 1 calc R U P A 1
C3 C 0.4156(2) 0.62027(19) 0.4931(2) 0.0239(6) Uani 0.524(3) 1 d D U P A 1
H3 H 0.397998 0.662692 0.543198 0.029 Uiso 0.524(3) 1 calc R U P A 1
C4 C 0.4883(3) 0.5323(3) 0.5386(3) 0.0231(8) Uani 0.524(3) 1 d D U P A 1
C5 C 0.5360(2) 0.5040(2) 0.6577(2) 0.0218(6) Uani 0.524(3) 1 d D U P A 1
H5 H 0.520681 0.546399 0.709202 0.026 Uiso 0.524(3) 1 calc R U P A 1
N1' N 0.3600(4) 0.5980(5) 0.1823(7) 0.0333(6) Uani 0.476(3) 1 d D U P A 2
C1' C 0.4190(4) 0.5475(3) 0.2875(4) 0.0229(6) Uani 0.476(3) 1 d D U P A 2
C2' C 0.4076(3) 0.5915(3) 0.3803(2) 0.0244(7) Uani 0.476(3) 1 d D U P A 2
H2' H 0.361078 0.652111 0.368838 0.029 Uiso 0.476(3) 1 calc R U P A 2
C3' C 0.4657(4) 0.5453(3) 0.4918(3) 0.0252(10) Uani 0.476(3) 1 d D U P A 2
C4' C 0.4581(3) 0.5885(2) 0.5889(2) 0.0252(7) Uani 0.476(3) 1 d D U P A 2
H4' H 0.413330 0.649892 0.579473 0.030 Uiso 0.476(3) 1 calc R U P A 2
C5' C 0.5146(3) 0.5427(3) 0.6965(3) 0.0258(7) Uani 0.476(3) 1 d D U P A 2
H5' H 0.508399 0.572702 0.760450 0.031 Uiso 0.476(3) 1 calc R U P A 2
C6 C 0.28512(14) 0.53514(12) 0.08689(12) 0.0300(3) Uani 1 1 d D . . . .
C7 C 0.30051(14) 0.53225(13) -0.01337(13) 0.0319(4) Uani 1 1 d . . . . .
H7 H 0.362482 0.571704 -0.018207 0.038 Uiso 1 1 calc R U . . .
C8 C 0.22463(14) 0.47136(12) -0.10563(12) 0.0294(3) Uani 1 1 d . . . . .
C9 C 0.22425(16) 0.45595(14) -0.22278(13) 0.0365(4) Uani 1 1 d . . . . .
C10 C 0.11238(17) 0.38877(13) -0.28510(14) 0.0394(4) Uani 1 1 d . . . . .
C11 C 0.0602(2) 0.35253(16) -0.39838(16) 0.0572(6) Uani 1 1 d . . . . .
H11 H 0.093417 0.370378 -0.449120 0.069 Uiso 1 1 calc R U . . .
C12 C -0.0408(3) 0.29016(17) -0.43650(17) 0.0696(8) Uani 1 1 d . . . . .
H12 H -0.076507 0.264650 -0.513857 0.083 Uiso 1 1 calc R U . . .
C13 C -0.0908(2) 0.26421(16) -0.36396(18) 0.0621(7) Uani 1 1 d . . . . .
H13 H -0.160253 0.221075 -0.392074 0.075 Uiso 1 1 calc R U . . .
C14 C -0.04062(18) 0.30057(13) -0.25007(15) 0.0439(4) Uani 1 1 d . . . . .
H14 H -0.075349 0.283518 -0.200310 0.053 Uiso 1 1 calc R U . . .
C15 C 0.06186(15) 0.36258(12) -0.21143(13) 0.0340(4) Uani 1 1 d . . . . .
C16 C 0.13267(13) 0.41326(11) -0.09879(12) 0.0276(3) Uani 1 1 d . . . . .
C17 C 0.11917(13) 0.41373(11) 0.00213(12) 0.0274(3) Uani 1 1 d . . . . .
H17 H 0.058749 0.372683 0.007761 0.033 Uiso 1 1 calc R U . . .
C18 C 0.19544(13) 0.47518(12) 0.09476(12) 0.0283(3) Uani 1 1 d . . . . .
H18 H 0.186614 0.476476 0.163932 0.034 Uiso 1 1 calc R U . . .
C19 C 0.21610(16) 0.55750(14) -0.28635(14) 0.0396(4) Uani 1 1 d . . . . .
H19A H 0.143149 0.594858 -0.296846 0.059 Uiso 1 1 calc R U . . .
H19B H 0.211802 0.543206 -0.362519 0.059 Uiso 1 1 calc R U . . .
H19C H 0.288140 0.599140 -0.240171 0.059 Uiso 1 1 calc R U . . .
C20 C 0.3390(2) 0.39755(19) -0.20725(17) 0.0568(6) Uani 1 1 d . . . . .
H20A H 0.411326 0.437438 -0.157372 0.085 Uiso 1 1 calc R U . . .
H20B H 0.336488 0.387250 -0.283374 0.085 Uiso 1 1 calc R U . . .
H20C H 0.342122 0.330878 -0.171134 0.085 Uiso 1 1 calc R U . . .
C21 C 0.34670(13) 0.70966(12) 0.15737(12) 0.0284(3) Uani 1 1 d D . . . .
C22 C 0.24518(14) 0.75164(13) 0.06321(12) 0.0315(3) Uani 1 1 d . . . . .
H22 H 0.181842 0.708021 0.011996 0.038 Uiso 1 1 calc R U . . .
C23 C 0.23676(17) 0.85651(14) 0.04446(14) 0.0409(4) Uani 1 1 d . . . . .
H23 H 0.168418 0.883944 -0.020749 0.049 Uiso 1 1 calc R U . . .
C24 C 0.32654(18) 0.92190(15) 0.11941(16) 0.0448(4) Uani 1 1 d . . . . .
H24 H 0.319660 0.993831 0.106779 0.054 Uiso 1 1 calc R U . . .
C25 C 0.42663(16) 0.88058(14) 0.21319(15) 0.0377(4) Uani 1 1 d . . . . .
H25 H 0.488556 0.924737 0.265436 0.045 Uiso 1 1 calc R U . . .
C26 C 0.43743(14) 0.77608(13) 0.23159(13) 0.0309(3) Uani 1 1 d . . . . .
H26 H 0.507383 0.749070 0.295488 0.037 Uiso 1 1 calc R U . . .

loop_
_atom_site_aniso_label
_atom_site_aniso_U_11
_atom_site_aniso_U_22
_atom_site_aniso_U_33
_atom_site_aniso_U_23
_atom_site_aniso_U_13
_atom_site_aniso_U_12
N1 0.0321(9) 0.0355(12) 0.0155(8) 0.0118(9) -0.0037(8) -0.0078(9)
C1 0.0226(13) 0.0223(18) 0.0162(11) 0.0021(13) 0.0023(8) -0.0002(12)
C2 0.0267(14) 0.0190(15) 0.0186(12) 0.002(1) 0.0027(11) 0.0022(12)
C3 0.0291(14) 0.0188(13) 0.0176(12) -0.0010(9) 0.0055(10) 0.0020(11)
C4 0.0227(17) 0.0217(17) 0.0168(17) -0.0013(16) 0.0021(16) -0.0025(12)
C5 0.0255(14) 0.0194(14) 0.0155(13) -0.0003(11) 0.0052(11) 0.0001(11)
N1' 0.0321(9) 0.0355(12) 0.0155(8) 0.0118(9) -0.0037(8) -0.0078(9)
C1' 0.0226(13) 0.0223(18) 0.0162(11) 0.0021(13) 0.0023(8) -0.0002(12)
C2' 0.0277(16) 0.0184(16) 0.0180(14) -0.0010(12) 0.0026(12) -0.0008(13)
C3' 0.027(2) 0.021(2) 0.0181(19) -0.0032(17) 0.0019(18) -0.0057(15)
C4' 0.0317(16) 0.0185(14) 0.0183(13) -0.0009(11) 0.0052(12) 0.0017(12)
C5' 0.0325(17) 0.0221(15) 0.0159(14) -0.0019(12) 0.0051(13) -0.0013(12)
C6 0.0266(7) 0.0331(8) 0.0189(6) 0.0086(6) 0.0006(6) -0.0034(6)
C7 0.0240(7) 0.0403(9) 0.0233(7) 0.0124(6) 0.0039(6) -0.0029(6)
C8 0.0272(7) 0.0340(8) 0.0215(7) 0.0102(6) 0.0064(6) 0.0057(6)
C9 0.0402(9) 0.0429(9) 0.0239(7) 0.0113(7) 0.0127(7) 0.0113(7)
C10 0.0523(11) 0.0321(8) 0.0252(7) 0.0051(6) 0.0105(7) 0.0098(7)
C11 0.0919(17) 0.0422(11) 0.0292(9) 0.0009(8) 0.0206(10) 0.0070(11)
C12 0.111(2) 0.0421(11) 0.0284(9) -0.0088(8) 0.0080(11) -0.0065(12)
C13 0.0784(16) 0.0371(10) 0.0388(10) -0.0057(8) -0.0008(10) -0.0127(10)
C14 0.0497(11) 0.0290(8) 0.0341(9) -0.0008(7) 0.0029(8) -0.0030(7)
C15 0.0401(9) 0.0251(7) 0.0253(7) 0.0038(6) 0.0049(7) 0.0069(6)
C16 0.0258(7) 0.0252(7) 0.0233(7) 0.0048(6) 0.0041(6) 0.0048(6)
C17 0.0242(7) 0.0262(7) 0.0270(7) 0.0052(6) 0.0077(6) 0.0001(6)
C18 0.0271(7) 0.0316(8) 0.0218(7) 0.0067(6) 0.0073(6) -0.0006(6)
C19 0.0391(9) 0.0495(10) 0.0276(8) 0.0144(7) 0.0131(7) 0.0067(8)
C20 0.0623(13) 0.0764(15) 0.0386(10) 0.026(1) 0.0290(10) 0.0358(11)
C21 0.0253(7) 0.0396(8) 0.0188(6) 0.0008(6) 0.0089(6) -0.0023(6)
C22 0.0263(7) 0.0467(9) 0.0186(6) -0.0012(6) 0.0077(6) 0.0011(7)
C23 0.0446(10) 0.0487(10) 0.0262(8) 0.0006(7) 0.0134(7) 0.0201(8)
C24 0.0601(12) 0.0361(9) 0.0400(9) -0.0042(7) 0.0246(9) 0.0133(8)
C25 0.0372(9) 0.0392(9) 0.0376(9) -0.0129(7) 0.0180(7) -0.0006(7)
C26 0.0231(7) 0.0400(9) 0.0257(7) -0.0050(6) 0.0079(6) 0.0002(6)

loop_
_atom_type_symbol
_atom_type_description
_atom_type_scat_dispersion_real
_atom_type_scat_dispersion_imag
_atom_type_scat_source
C C 0.0033 0.0016 'International Tables Vol C Tables 4.2.6.8 and 6.1.1.4'
H H 0.0000 0.0000 'International Tables Vol C Tables 4.2.6.8 and 6.1.1.4'
N N 0.0061 0.0033 'International Tables Vol C Tables 4.2.6.8 and 6.1.1.4'

loop_
_geom_angle_atom_site_label_1
_geom_angle_atom_site_label_2
_geom_angle_atom_site_label_3
_geom_angle
_geom_angle_site_symmetry_1
_geom_angle_site_symmetry_3
_geom_angle_publ_flag
C21 N1 C6 124.0(6) . . ?
C21 N1 C1 113.8(4) . . ?
C6 N1 C1 120.8(4) . . ?
C5 C1 C2 119.8(3) 3_666 . ?
C5 C1 N1 120.0(3) 3_666 . ?
C2 C1 N1 120.2(3) . . ?
C3 C2 C1 120.1(3) . . ?
C3 C2 H2 120.0 . . ?
C1 C2 H2 120.0 . . ?
C2 C3 C4 121.0(3) . . ?
C2 C3 H3 119.5 . . ?
C4 C3 H3 119.5 . . ?
C3 C4 C5 122.2(3) . . ?
C3 C4 C4 118.8(4) . 3_666 ?
C5 C4 C4 119.0(4) . 3_666 ?
C1 C5 C4 121.2(3) 3_666 . ?
C1 C5 H5 119.4 3_666 . ?
C4 C5 H5 119.4 . . ?
C1' N1' C6 115.0(4) . . ?
C1' N1' C21 129.6(5) . . ?
C6 N1' C21 114.6(6) . . ?
N1' C1' C2' 115.8(3) . . ?
N1' C1' C5' 123.9(4) . 3_666 ?
C2' C1' C5' 120.3(3) . 3_666 ?
C1' C2' C3' 119.8(4) . . ?
C1' C2' H2' 120.1 . . ?
C3' C2' H2' 120.1 . . ?
C3' C3' C2' 119.8(5) 3_666 . ?
C3' C3' C4' 118.6(4) 3_666 . ?
C2' C3' C4' 121.6(4) . . ?
C5' C4' C3' 120.9(3) . . ?
C5' C4' H4' 119.5 . . ?
C3' C4' H4' 119.5 . . ?
C4' C5' H5' 119.7 . . ?
C1' C5' H5' 119.7 3_666 . ?
C7 C6 C18 120.21(14) . . ?
C7 C6 N1' 120.8(2) . . ?
C18 C6 N1' 119.0(2) . . ?
C7 C6 N1 120.8(2) . . ?
C18 C6 N1 118.4(2) . . ?
C8 C7 C6 119.32(14) . . ?
C8 C7 H7 120.3 . . ?
C6 C7 H7 120.3 . . ?
C7 C8 C16 120.42(14) . . ?
C7 C8 C9 128.63(15) . . ?
C16 C8 C9 110.95(14) . . ?
C10 C9 C8 100.94(13) . . ?
C10 C9 C19 113.09(13) . . ?
C8 C9 C19 112.75(14) . . ?
C10 C9 C20 110.23(16) . . ?
C8 C9 C20 110.61(13) . . ?
C19 C9 C20 109.04(15) . . ?
C11 C10 C15 119.88(19) . . ?
C11 C10 C9 128.87(19) . . ?
C15 C10 C9 111.25(14) . . ?
C12 C11 C10 119.1(2) . . ?
C12 C11 H11 120.4 . . ?
C10 C11 H11 120.4 . . ?
C11 C12 C13 121.10(18) . . ?
C11 C12 H12 119.5 . . ?
C13 C12 H12 119.5 . . ?
C12 C13 C14 120.8(2) . . ?
C12 C13 H13 119.6 . . ?
C14 C13 H13 119.6 . . ?
C15 C14 C13 118.0(2) . . ?
C15 C14 H14 121.0 . . ?
C13 C14 H14 121.0 . . ?
C14 C15 C10 121.07(16) . . ?
C14 C15 C16 130.56(16) . . ?
C10 C15 C16 108.35(15) . . ?
C17 C16 C8 120.44(14) . . ?
C17 C16 C15 131.24(15) . . ?
C8 C16 C15 108.28(14) . . ?
C16 C17 C18 119.02(14) . . ?
C16 C17 H17 120.5 . . ?
C18 C17 H17 120.5 . . ?
C17 C18 C6 120.55(14) . . ?
C17 C18 H18 119.7 . . ?
C6 C18 H18 119.7 . . ?
C9 C19 H19A 109.5 . . ?
C9 C19 H19B 109.5 . . ?
H19A C19 H19B 109.5 . . ?
C9 C19 H19C 109.5 . . ?
H19A C19 H19C 109.5 . . ?
H19B C19 H19C 109.5 . . ?
C9 C20 H20A 109.5 . . ?
C9 C20 H20B 109.5 . . ?
H20A C20 H20B 109.5 . . ?
C9 C20 H20C 109.5 . . ?
H20A C20 H20C 109.5 . . ?
H20B C20 H20C 109.5 . . ?
N1 C21 C26 123.0(3) . . ?
N1 C21 C22 118.5(3) . . ?
C26 C21 C22 118.34(15) . . ?
C26 C21 N1' 119.1(3) . . ?
C22 C21 N1' 122.6(3) . . ?
C23 C22 C21 120.27(15) . . ?
C23 C22 H22 119.9 . . ?
C21 C22 H22 119.9 . . ?
C24 C23 C22 120.95(16) . . ?
C24 C23 H23 119.5 . . ?
C22 C23 H23 119.5 . . ?
C23 C24 C25 118.86(17) . . ?
C23 C24 H24 120.6 . . ?
C25 C24 H24 120.6 . . ?
C26 C25 C24 120.82(16) . . ?
C26 C25 H25 119.6 . . ?
C24 C25 H25 119.6 . . ?
C25 C26 C21 120.74(15) . . ?
C25 C26 H26 119.6 . . ?
C21 C26 H26 119.6 . . ?

loop_
_geom_bond_atom_site_label_1
_geom_bond_atom_site_label_2
_geom_bond_distance
_geom_bond_site_symmetry_2
_geom_bond_publ_flag
N1 C21 1.325(6) . ?
N1 C6 1.440(6) . ?
N1 C1 1.481(7) . ?
C1 C5 1.358(4) 3_666 ?
C1 C2 1.442(4) . ?
C2 C3 1.373(3) . ?
C2 H2 0.9500 . ?
C3 C4 1.411(4) . ?
C3 H3 0.9500 . ?
C4 C5 1.422(4) . ?
C4 C4 1.435(8) 3_666 ?
C5 H5 0.9500 . ?
N1' C1' 1.382(8) . ?
N1' C6 1.417(6) . ?
N1' C21 1.486(7) . ?
C1' C2' 1.394(5) . ?
C1' C5' 1.396(5) 3_666 ?
C2' C3' 1.418(5) . ?
C2' H2' 0.9500 . ?
C3' C3' 1.415(9) 3_666 ?
C3' C4' 1.418(5) . ?
C4' C5' 1.375(4) . ?
C4' H4' 0.9500 . ?
C5' H5' 0.9500 . ?
C6 C7 1.395(2) . ?
C6 C18 1.400(2) . ?
C7 C8 1.383(2) . ?
C7 H7 0.9500 . ?
C8 C16 1.405(2) . ?
C8 C9 1.526(2) . ?
C9 C10 1.522(3) . ?
C9 C19 1.538(2) . ?
C9 C20 1.543(3) . ?
C10 C11 1.386(2) . ?
C10 C15 1.401(3) . ?
C11 C12 1.380(4) . ?
C11 H11 0.9500 . ?
C12 C13 1.383(4) . ?
C12 H12 0.9500 . ?
C13 C14 1.394(3) . ?
C13 H13 0.9500 . ?
C14 C15 1.391(3) . ?
C14 H14 0.9500 . ?
C15 C16 1.469(2) . ?
C16 C17 1.390(2) . ?
C17 C18 1.391(2) . ?
C17 H17 0.9500 . ?
C18 H18 0.9500 . ?
C19 H19A 0.9800 . ?
C19 H19B 0.9800 . ?
C19 H19C 0.9800 . ?
C20 H20A 0.9800 . ?
C20 H20B 0.9800 . ?
C20 H20C 0.9800 . ?
C21 C26 1.396(2) . ?
C21 C22 1.401(2) . ?
C22 C23 1.386(2) . ?
C22 H22 0.9500 . ?
C23 C24 1.385(3) . ?
C23 H23 0.9500 . ?
C24 C25 1.387(3) . ?
C24 H24 0.9500 . ?
C25 C26 1.380(2) . ?
C25 H25 0.9500 . ?
C26 H26 0.9500 . ?

loop_
_geom_torsion_atom_site_label_1
_geom_torsion_atom_site_label_2
_geom_torsion_atom_site_label_3
_geom_torsion_atom_site_label_4
_geom_torsion
_geom_torsion_site_symmetry_1
_geom_torsion_site_symmetry_2
_geom_torsion_site_symmetry_3
_geom_torsion_site_symmetry_4
_geom_torsion_publ_flag
C21 N1 C1 C5 -144.3(3) . . . 3_666 ?
C6 N1 C1 C5 48.6(3) . . . 3_666 ?
C21 N1 C1 C2 37.8(3) . . . . ?
C6 N1 C1 C2 -129.4(3) . . . . ?
C5 C1 C2 C3 2.4(4) 3_666 . . . ?
N1 C1 C2 C3 -179.7(2) . . . . ?
C1 C2 C3 C4 -0.6(4) . . . . ?
C2 C3 C4 C5 -179.5(3) . . . . ?
C2 C3 C4 C4 -1.5(6) . . . 3_666 ?
C3 C4 C5 C1 178.2(3) . . . 3_666 ?
C4 C4 C5 C1 0.2(6) 3_666 . . 3_666 ?
C6 N1' C1' C2' -129.6(4) . . . . ?
C21 N1' C1' C2' 39.0(4) . . . . ?
C6 N1' C1' C5' 49.5(4) . . . 3_666 ?
C21 N1' C1' C5' -141.8(4) . . . 3_666 ?
N1' C1' C2' C3' -179.6(3) . . . . ?
C5' C1' C2' C3' 1.2(5) 3_666 . . . ?
C1' C2' C3' C3' -0.4(7) . . . 3_666 ?
C1' C2' C3' C4' 179.0(3) . . . . ?
C3' C3' C4' C5' -0.9(7) 3_666 . . . ?
C2' C3' C4' C5' 179.8(3) . . . . ?
C3' C4' C5' C1' 0.1(5) . . . 3_666 ?
C1' N1' C6 C7 -125.4(3) . . . . ?
C21 N1' C6 C7 64.3(3) . . . . ?
C1' N1' C6 C18 54.3(4) . . . . ?
C21 N1' C6 C18 -116.1(3) . . . . ?
C21 N1 C6 C7 52.2(4) . . . . ?
C1 N1 C6 C7 -142.0(2) . . . . ?
C21 N1 C6 C18 -118.9(3) . . . . ?
C1 N1 C6 C18 46.9(4) . . . . ?
C18 C6 C7 C8 1.4(2) . . . . ?
N1' C6 C7 C8 -179.0(3) . . . . ?
N1 C6 C7 C8 -169.6(3) . . . . ?
C6 C7 C8 C16 0.2(2) . . . . ?
C6 C7 C8 C9 -179.93(15) . . . . ?
C7 C8 C9 C10 -175.00(15) . . . . ?
C16 C8 C9 C10 4.86(16) . . . . ?
C7 C8 C9 C19 -54.1(2) . . . . ?
C16 C8 C9 C19 125.80(15) . . . . ?
C7 C8 C9 C20 68.3(2) . . . . ?
C16 C8 C9 C20 -111.81(17) . . . . ?
C8 C9 C10 C11 176.57(18) . . . . ?
C19 C9 C10 C11 55.9(2) . . . . ?
C20 C9 C10 C11 -66.5(2) . . . . ?
C8 C9 C10 C15 -4.25(17) . . . . ?
C19 C9 C10 C15 -124.95(15) . . . . ?
C20 C9 C10 C15 112.71(16) . . . . ?
C15 C10 C11 C12 -0.5(3) . . . . ?
C9 C10 C11 C12 178.59(19) . . . . ?
C10 C11 C12 C13 0.5(3) . . . . ?
C11 C12 C13 C14 0.1(4) . . . . ?
C12 C13 C14 C15 -0.7(3) . . . . ?
C13 C14 C15 C10 0.7(3) . . . . ?
C13 C14 C15 C16 178.69(17) . . . . ?
C11 C10 C15 C14 -0.1(3) . . . . ?
C9 C10 C15 C14 -179.37(15) . . . . ?
C11 C10 C15 C16 -178.48(16) . . . . ?
C9 C10 C15 C16 2.26(18) . . . . ?
C7 C8 C16 C17 -2.0(2) . . . . ?
C9 C8 C16 C17 178.12(13) . . . . ?
C7 C8 C16 C15 176.03(14) . . . . ?
C9 C8 C16 C15 -3.84(17) . . . . ?
C14 C15 C16 C17 0.6(3) . . . . ?
C10 C15 C16 C17 178.74(15) . . . . ?
C14 C15 C16 C8 -177.17(17) . . . . ?
C10 C15 C16 C8 0.98(17) . . . . ?
C8 C16 C17 C18 2.1(2) . . . . ?
C15 C16 C17 C18 -175.42(15) . . . . ?
C16 C17 C18 C6 -0.5(2) . . . . ?
C7 C6 C18 C17 -1.3(2) . . . . ?
N1' C6 C18 C17 179.1(3) . . . . ?
N1 C6 C18 C17 169.9(3) . . . . ?
C6 N1 C21 C26 -156.7(2) . . . . ?
C1 N1 C21 C26 36.6(3) . . . . ?
C6 N1 C21 C22 28.1(4) . . . . ?
C1 N1 C21 C22 -138.6(2) . . . . ?
C1' N1' C21 C26 29.3(4) . . . . ?
C6 N1' C21 C26 -162.07(19) . . . . ?
C1' N1' C21 C22 -149.4(3) . . . . ?
C6 N1' C21 C22 19.2(4) . . . . ?
N1 C21 C22 C23 176.1(3) . . . . ?
C26 C21 C22 C23 0.7(2) . . . . ?
N1' C21 C22 C23 179.4(3) . . . . ?
C21 C22 C23 C24 -1.5(3) . . . . ?
C22 C23 C24 C25 1.0(3) . . . . ?
C23 C24 C25 C26 0.4(3) . . . . ?
C24 C25 C26 C21 -1.2(3) . . . . ?
N1 C21 C26 C25 -174.5(3) . . . . ?
C22 C21 C26 C25 0.6(2) . . . . ?
N1' C21 C26 C25 -178.1(2) . . . . ?
